data_4070637
loop_
_publ_author_name
'Kajiwara, Takashi'
'Takeda, Nobuhiro'
'Sasamori, Takahiro'
'Tokitoh, Norihiro'

_publ_section_title
;
 Synthesis of Alkali Metal Salts of Borylsilyl Anions Utilizing Highly
 Crowded Silylboranes and Their Properties#
;
_journal_issue 5
_journal_name_full Organometallics
_journal_page_first 880
_journal_paper_doi 10.1021/om7008974
_journal_volume 27
_journal_year 2008
_chemical_formula_moiety 'C43 H85 B O2 Si7'
_chemical_formula_sum 'C43 H85 B O2 Si7'
_chemical_formula_weight 841.55
_chemical_name_common MeSiB
_chemical_name_systematic
; 
 ? 
;
_space_group_IT_number 2
_symmetry_cell_setting triclinic
_symmetry_space_group_name_Hall '-P 1'
_symmetry_space_group_name_H-M 'P -1'
_atom_sites_solution_hydrogens geom
_atom_sites_solution_primary direct
_atom_sites_solution_secondary difmap
_audit_creation_method SHELXL-97
_cell_angle_alpha 100.332(6)
_cell_angle_beta 92.284(9)
_cell_angle_gamma 108.119(12)
_cell_formula_units_Z 2
_cell_length_a 9.220(6)
_cell_length_b 12.874(8)
_cell_length_c 23.730(14)
_cell_measurement_temperature 103(2)
_cell_volume 2620(3)
_computing_cell_refinement CrystalClear
_computing_data_collection CrystalClear
_computing_data_reduction CrystalClear
_computing_structure_refinement 'SHELXL-97 (Sheldrick, 1997)'
_computing_structure_solution SIR97
_diffrn_ambient_temperature 103(2)
_diffrn_measured_fraction_theta_full 0.980
_diffrn_measured_fraction_theta_max 0.980
_diffrn_radiation_monochromator graphite
_diffrn_radiation_source 'fine-focus sealed tube'
_diffrn_radiation_type MoK\a
_diffrn_radiation_wavelength 0.71070
_diffrn_reflns_av_R_equivalents 0.0507
_diffrn_reflns_av_sigmaI/netI 0.0861
_diffrn_reflns_limit_h_max 10
_diffrn_reflns_limit_h_min -10
_diffrn_reflns_limit_k_max 15
_diffrn_reflns_limit_k_min -15
_diffrn_reflns_limit_l_max 28
_diffrn_reflns_limit_l_min -26
_diffrn_reflns_number 17308
_diffrn_reflns_theta_full 25.00
_diffrn_reflns_theta_max 25.00
_diffrn_reflns_theta_min 2.41
_exptl_absorpt_coefficient_mu 0.213
_exptl_absorpt_correction_T_max 0.9894
_exptl_absorpt_correction_T_min 0.9389
_exptl_absorpt_correction_type multi-scan
_exptl_crystal_colour colorless
_exptl_crystal_density_diffrn 1.067
_exptl_crystal_density_method 'not measured'
_exptl_crystal_description prism
_exptl_crystal_F_000 924
_exptl_crystal_size_max 0.30
_exptl_crystal_size_mid 0.15
_exptl_crystal_size_min 0.05
_refine_diff_density_max 1.785
_refine_diff_density_min -0.597
_refine_diff_density_rms 0.088
_refine_ls_extinction_method none
_refine_ls_goodness_of_fit_ref 1.071
_refine_ls_hydrogen_treatment mixed
_refine_ls_matrix_type full
_refine_ls_number_parameters 505
_refine_ls_number_reflns 9040
_refine_ls_number_restraints 0
_refine_ls_restrained_S_all 1.071
_refine_ls_R_factor_all 0.1068
_refine_ls_R_factor_gt 0.0790
_refine_ls_shift/su_max 0.001
_refine_ls_shift/su_mean 0.000
_refine_ls_structure_factor_coef Fsqd
_refine_ls_weighting_details 'calc w=1/[\s^2^(Fo^2^)+(0.0994P)^2^+3.3214P] where P=(Fo^2^+2Fc^2^)/3'
_refine_ls_weighting_scheme calc
_refine_ls_wR_factor_gt 0.1916
_refine_ls_wR_factor_ref 0.2138
_reflns_number_gt 6684
_reflns_number_total 9040
_reflns_threshold_expression >2sigma(I)
_cod_data_source_file om7008974-file001.cif
_cod_data_source_block mesib
_cod_depositor_comments
;
The following automatic conversions were performed:

'_exptl_absorpt_correction_type' value 'multi scan' changed to
'multi-scan' according to
/home/saulius/struct/CIF-dictionaries/cif_core.dic dictionary named
'cif_core.dic' version 2.4.1 from 2010-06-29.

Automatic conversion script
Id: cif_fix_values 1715 2011-07-08 13:25:40Z adriana 
;
_cod_database_code 4070637

loop_
_symmetry_equiv_pos_as_xyz
'x, y, z'
'-x, -y, -z'

loop_
_atom_site_label
_atom_site_type_symbol
_atom_site_fract_x
_atom_site_fract_y
_atom_site_fract_z
_atom_site_U_iso_or_equiv
_atom_site_adp_type
_atom_site_occupancy
_atom_site_symmetry_multiplicity
_atom_site_calc_flag
_atom_site_refinement_flags
Si1 Si 0.91588(13) 0.33143(9) 0.33547(5) 0.0191(3) Uani 1 1 d .
C1 C 1.1256(5) 0.3561(4) 0.3577(2) 0.0351(11) Uani 1 1 d .
H1 H 1.1883 0.4264 0.3483 0.053 Uiso 1 1 calc R
H2 H 1.1563 0.2945 0.3369 0.053 Uiso 1 1 calc R
H3 H 1.1407 0.3601 0.3992 0.053 Uiso 1 1 calc R
B1 B 0.8223(6) 0.1993(4) 0.3745(2) 0.0248(10) Uani 1 1 d .
O1 O 0.8981(4) 0.2002(3) 0.42572(14) 0.0369(8) Uani 1 1 d .
C2 C 0.8163(7) 0.0982(4) 0.4450(2) 0.0458(13) Uani 1 1 d .
C3 C 0.6546(6) 0.0694(4) 0.4146(2) 0.0452(14) Uani 1 1 d .
O2 O 0.6897(4) 0.1125(3) 0.36210(13) 0.0394(8) Uani 1 1 d .
C4 C 0.8969(8) 0.0161(5) 0.4249(3) 0.0578(16) Uani 1 1 d .
H4 H 0.8855 -0.0023 0.3828 0.087 Uiso 1 1 calc R
H5 H 0.8521 -0.0519 0.4399 0.087 Uiso 1 1 calc R
H6 H 1.0061 0.0487 0.4390 0.087 Uiso 1 1 calc R
C5 C 0.8242(7) 0.1225(5) 0.5105(2) 0.0550(16) Uani 1 1 d .
H7 H 0.7699 0.0540 0.5236 0.083 Uiso 1 1 calc R
H8 H 0.7761 0.1795 0.5232 0.083 Uiso 1 1 calc R
H9 H 0.9317 0.1495 0.5268 0.083 Uiso 1 1 calc R
C6 C 0.5650(8) -0.0544(4) 0.3981(2) 0.0627(19) Uani 1 1 d .
H10 H 0.4716 -0.0657 0.3733 0.094 Uiso 1 1 calc R
H11 H 0.5372 -0.0836 0.4330 0.094 Uiso 1 1 calc R
H12 H 0.6284 -0.0940 0.3774 0.094 Uiso 1 1 calc R
C7 C 0.5562(7) 0.1324(5) 0.4454(2) 0.0529(15) Uani 1 1 d .
H13 H 0.6161 0.2117 0.4570 0.079 Uiso 1 1 calc R
H14 H 0.5231 0.1024 0.4797 0.079 Uiso 1 1 calc R
H15 H 0.4659 0.1236 0.4195 0.079 Uiso 1 1 calc R
C8 C 0.8327(5) 0.4371(3) 0.37796(18) 0.0242(9) Uani 1 1 d .
C9 C 0.6744(5) 0.4139(4) 0.36898(18) 0.0277(10) Uani 1 1 d .
C10 C 0.6019(6) 0.4820(4) 0.40079(19) 0.0325(11) Uani 1 1 d .
H16 H 0.4940 0.4642 0.3933 0.039 Uiso 1 1 calc R
C11 C 0.6812(6) 0.5744(4) 0.4429(2) 0.0356(11) Uani 1 1 d .
C12 C 0.8386(6) 0.5956(4) 0.4528(2) 0.0385(12) Uani 1 1 d .
H17 H 0.8960 0.6582 0.4815 0.046 Uiso 1 1 calc R
C13 C 0.9167(5) 0.5294(4) 0.42260(19) 0.0308(10) Uani 1 1 d .
C14 C 0.5775(5) 0.3199(4) 0.3227(2) 0.0322(10) Uani 1 1 d .
H18 H 0.6070 0.3347 0.2849 0.048 Uiso 1 1 calc R
H19 H 0.4692 0.3134 0.3249 0.048 Uiso 1 1 calc R
H20 H 0.5929 0.2501 0.3279 0.048 Uiso 1 1 calc R
C15 C 0.6004(7) 0.6478(5) 0.4770(2) 0.0486(14) Uani 1 1 d .
H21 H 0.5945 0.7058 0.4562 0.073 Uiso 1 1 calc R
H22 H 0.6580 0.6828 0.5148 0.073 Uiso 1 1 calc R
H23 H 0.4965 0.6021 0.4820 0.073 Uiso 1 1 calc R
C16 C 1.0861(5) 0.5597(4) 0.44010(19) 0.0330(11) Uani 1 1 d .
H24 H 1.1444 0.5947 0.4110 0.050 Uiso 1 1 calc R
H25 H 1.1107 0.4921 0.4434 0.050 Uiso 1 1 calc R
H26 H 1.1133 0.6120 0.4773 0.050 Uiso 1 1 calc R
C17 C 0.8890(4) 0.3241(3) 0.25397(16) 0.0153(8) Uani 1 1 d .
C18 C 0.8029(4) 0.2271(3) 0.21303(16) 0.0165(8) Uani 1 1 d .
C19 C 0.7952(4) 0.2298(3) 0.15370(17) 0.0198(8) Uani 1 1 d .
H27 H 0.7364 0.1642 0.1271 0.024 Uiso 1 1 calc R
C20 C 0.8699(5) 0.3244(3) 0.13285(17) 0.0202(8) Uani 1 1 d .
C21 C 0.9540(4) 0.4179(3) 0.17295(16) 0.0181(8) Uani 1 1 d .
H28 H 1.0071 0.4835 0.1597 0.022 Uiso 1 1 calc R
C22 C 0.9647(4) 0.4205(3) 0.23170(16) 0.0157(8) Uani 1 1 d .
C23 C 0.7159(4) 0.1171(3) 0.22865(16) 0.0172(8) Uani 1 1 d .
H29 H 0.7144 0.1356 0.2713 0.021 Uiso 1 1 calc R
Si2 Si 0.50573(14) 0.05376(10) 0.19959(5) 0.0271(3) Uani 1 1 d .
Si3 Si 0.82959(14) 0.01558(10) 0.21741(6) 0.0292(3) Uani 1 1 d .
C24 C 0.4173(5) 0.1601(4) 0.1849(2) 0.0361(11) Uani 1 1 d .
H30 H 0.3236 0.1232 0.1584 0.054 Uiso 1 1 calc R
H31 H 0.4901 0.2155 0.1674 0.054 Uiso 1 1 calc R
H32 H 0.3920 0.1974 0.2211 0.054 Uiso 1 1 calc R
C25 C 0.3978(5) -0.0197(4) 0.2542(2) 0.0302(10) Uani 1 1 d .
H33 H 0.4052 0.0346 0.2898 0.045 Uiso 1 1 calc R
H34 H 0.4420 -0.0762 0.2623 0.045 Uiso 1 1 calc R
H35 H 0.2898 -0.0558 0.2391 0.045 Uiso 1 1 calc R
C26 C 0.4701(6) -0.0535(4) 0.1304(2) 0.0409(12) Uani 1 1 d .
H36 H 0.5067 -0.1146 0.1369 0.061 Uiso 1 1 calc R
H37 H 0.5253 -0.0185 0.1006 0.061 Uiso 1 1 calc R
H38 H 0.3600 -0.0830 0.1178 0.061 Uiso 1 1 calc R
C27 C 1.0229(5) 0.0817(4) 0.2611(2) 0.0434(13) Uani 1 1 d .
H39 H 1.0818 0.0297 0.2554 0.065 Uiso 1 1 calc R
H40 H 1.0084 0.0992 0.3020 0.065 Uiso 1 1 calc R
H41 H 1.0787 0.1505 0.2486 0.065 Uiso 1 1 calc R
C28 C 0.7294(5) -0.1127(3) 0.2441(2) 0.0295(10) Uani 1 1 d .
H42 H 0.6416 -0.1593 0.2165 0.044 Uiso 1 1 calc R
H43 H 0.6934 -0.0920 0.2814 0.044 Uiso 1 1 calc R
H44 H 0.8005 -0.1543 0.2484 0.044 Uiso 1 1 calc R
C29 C 0.8706(6) -0.0238(4) 0.1419(2) 0.0435(13) Uani 1 1 d .
H45 H 0.9298 0.0434 0.1287 0.065 Uiso 1 1 calc R
H46 H 0.7738 -0.0599 0.1172 0.065 Uiso 1 1 calc R
H47 H 0.9298 -0.0754 0.1401 0.065 Uiso 1 1 calc R
C30 C 0.8642(5) 0.3286(3) 0.06945(17) 0.0259(9) Uani 1 1 d .
H48 H 0.9314 0.4063 0.0692 0.031 Uiso 1 1 calc R
Si4 Si 0.67062(15) 0.32579(11) 0.03878(5) 0.0322(3) Uani 1 1 d .
Si5 Si 0.96842(16) 0.23881(11) 0.02757(5) 0.0341(3) Uani 1 1 d .
C31 C 0.6084(6) 0.4292(4) 0.0886(2) 0.0478(14) Uani 1 1 d .
H49 H 0.5155 0.4369 0.0709 0.072 Uiso 1 1 calc R
H50 H 0.6901 0.5016 0.0964 0.072 Uiso 1 1 calc R
H51 H 0.5869 0.4036 0.1248 0.072 Uiso 1 1 calc R
C32 C 0.5201(5) 0.1855(4) 0.0289(2) 0.0377(11) Uani 1 1 d .
H52 H 0.5033 0.1648 0.0665 0.057 Uiso 1 1 calc R
H53 H 0.5541 0.1300 0.0041 0.057 Uiso 1 1 calc R
H54 H 0.4242 0.1884 0.0110 0.057 Uiso 1 1 calc R
C33 C 0.6882(7) 0.3659(5) -0.0339(2) 0.0549(16) Uani 1 1 d .
H55 H 0.5930 0.3773 -0.0469 0.082 Uiso 1 1 calc R
H56 H 0.7065 0.3063 -0.0616 0.082 Uiso 1 1 calc R
H57 H 0.7741 0.4351 -0.0308 0.082 Uiso 1 1 calc R
C34 C 1.1376(6) 0.2444(5) 0.0746(2) 0.0539(16) Uani 1 1 d .
H58 H 1.1042 0.2216 0.1104 0.081 Uiso 1 1 calc R
H59 H 1.2097 0.3207 0.0833 0.081 Uiso 1 1 calc R
H60 H 1.1881 0.1938 0.0547 0.081 Uiso 1 1 calc R
C35 C 0.8491(6) 0.0908(4) 0.0016(2) 0.0402(12) Uani 1 1 d .
H61 H 0.9118 0.0491 -0.0178 0.060 Uiso 1 1 calc R
H62 H 0.7635 0.0868 -0.0255 0.060 Uiso 1 1 calc R
H63 H 0.8089 0.0585 0.0344 0.060 Uiso 1 1 calc R
C36 C 1.0387(9) 0.2972(5) -0.0365(3) 0.069(2) Uani 1 1 d .
H64 H 1.1028 0.2563 -0.0556 0.104 Uiso 1 1 calc R
H65 H 1.0993 0.3762 -0.0242 0.104 Uiso 1 1 calc R
H66 H 0.9509 0.2896 -0.0634 0.104 Uiso 1 1 calc R
C37 C 1.0637(4) 0.5319(3) 0.26916(17) 0.0175(8) Uani 1 1 d .
H67 H 1.0581 0.5210 0.3098 0.021 Uiso 1 1 calc R
Si6 Si 0.97745(12) 0.64696(9) 0.26462(5) 0.0190(3) Uani 1 1 d .
Si7 Si 1.27396(12) 0.56092(9) 0.25590(5) 0.0215(3) Uani 1 1 d .
C38 C 0.7676(5) 0.5935(4) 0.2701(2) 0.0396(12) Uani 1 1 d .
H68 H 0.7499 0.5737 0.3078 0.059 Uiso 1 1 calc R
H69 H 0.7203 0.5273 0.2397 0.059 Uiso 1 1 calc R
H70 H 0.7221 0.6514 0.2658 0.059 Uiso 1 1 calc R
C39 C 0.9999(6) 0.7023(4) 0.19631(19) 0.0321(11) Uani 1 1 d .
H71 H 0.9678 0.7688 0.2005 0.048 Uiso 1 1 calc R
H72 H 0.9361 0.6451 0.1643 0.048 Uiso 1 1 calc R
H73 H 1.1077 0.7220 0.1885 0.048 Uiso 1 1 calc R
C40 C 1.0683(6) 0.7660(4) 0.3258(2) 0.0378(12) Uani 1 1 d .
H74 H 1.0182 0.8230 0.3261 0.057 Uiso 1 1 calc R
H75 H 1.1775 0.7983 0.3215 0.057 Uiso 1 1 calc R
H76 H 1.0571 0.7395 0.3621 0.057 Uiso 1 1 calc R
C41 C 1.3171(5) 0.4277(4) 0.2360(2) 0.0346(11) Uani 1 1 d .
H77 H 1.4246 0.4439 0.2281 0.052 Uiso 1 1 calc R
H78 H 1.2503 0.3814 0.2015 0.052 Uiso 1 1 calc R
H79 H 1.2992 0.3877 0.2678 0.052 Uiso 1 1 calc R
C42 C 1.3352(5) 0.6376(4) 0.1963(2) 0.0357(11) Uani 1 1 d .
H80 H 1.4401 0.6401 0.1892 0.054 Uiso 1 1 calc R
H81 H 1.3318 0.7138 0.2074 0.054 Uiso 1 1 calc R
H82 H 1.2659 0.5989 0.1612 0.054 Uiso 1 1 calc R
C43 C 1.3945(5) 0.6494(4) 0.3231(2) 0.0328(11) Uani 1 1 d .
H83 H 1.3750 0.6084 0.3545 0.049 Uiso 1 1 calc R
H84 H 1.3684 0.7182 0.3333 0.049 Uiso 1 1 calc R
H85 H 1.5031 0.6681 0.3166 0.049 Uiso 1 1 calc R

loop_
_atom_site_aniso_label
_atom_site_aniso_U_11
_atom_site_aniso_U_22
_atom_site_aniso_U_33
_atom_site_aniso_U_23
_atom_site_aniso_U_13
_atom_site_aniso_U_12
Si1 0.0247(6) 0.0147(5) 0.0161(6) 0.0039(4) -0.0005(4) 0.0037(5)
C1 0.035(3) 0.026(2) 0.040(3) 0.008(2) -0.010(2) 0.005(2)
B1 0.033(3) 0.018(2) 0.022(2) 0.0007(19) -0.001(2) 0.008(2)
O1 0.047(2) 0.0298(17) 0.0307(18) 0.0117(14) -0.0027(15) 0.0058(15)
C2 0.070(4) 0.030(3) 0.037(3) 0.017(2) 0.007(3) 0.010(3)
C3 0.063(4) 0.030(3) 0.030(3) 0.013(2) 0.006(2) -0.007(2)
O2 0.057(2) 0.0278(17) 0.0221(17) 0.0098(14) 0.0009(15) -0.0053(16)
C4 0.082(4) 0.059(4) 0.050(4) 0.031(3) 0.012(3) 0.037(3)
C5 0.085(4) 0.039(3) 0.030(3) 0.014(2) -0.005(3) 0.002(3)
C6 0.098(5) 0.035(3) 0.031(3) 0.011(2) 0.004(3) -0.014(3)
C7 0.059(4) 0.060(4) 0.044(3) 0.022(3) 0.023(3) 0.016(3)
C8 0.035(2) 0.019(2) 0.020(2) 0.0064(17) 0.0056(18) 0.0088(18)
C9 0.037(3) 0.027(2) 0.023(2) 0.0058(18) 0.0039(19) 0.016(2)
C10 0.041(3) 0.033(3) 0.028(2) 0.009(2) 0.003(2) 0.016(2)
C11 0.051(3) 0.032(3) 0.029(3) 0.008(2) 0.009(2) 0.019(2)
C12 0.064(4) 0.028(2) 0.022(2) 0.0035(19) 0.006(2) 0.014(2)
C13 0.045(3) 0.027(2) 0.021(2) 0.0078(18) -0.001(2) 0.011(2)
C14 0.033(3) 0.031(2) 0.033(3) 0.003(2) 0.004(2) 0.013(2)
C15 0.068(4) 0.045(3) 0.039(3) 0.002(2) 0.005(3) 0.031(3)
C16 0.046(3) 0.027(2) 0.018(2) -0.0012(18) -0.004(2) 0.004(2)
C17 0.0171(19) 0.0129(18) 0.0165(19) 0.0012(15) 0.0011(15) 0.0065(15)
C18 0.020(2) 0.0166(19) 0.0161(19) 0.0046(15) 0.0007(15) 0.0094(16)
C19 0.020(2) 0.0175(19) 0.019(2) -0.0026(16) 0.0010(16) 0.0056(16)
C20 0.025(2) 0.018(2) 0.018(2) 0.0045(16) 0.0027(17) 0.0086(17)
C21 0.019(2) 0.0153(19) 0.020(2) 0.0047(16) 0.0037(16) 0.0055(16)
C22 0.0153(19) 0.0155(19) 0.0168(19) 0.0025(15) 0.0000(15) 0.0064(15)
C23 0.023(2) 0.0133(18) 0.015(2) 0.0011(15) 0.0028(16) 0.0072(16)
Si2 0.0252(6) 0.0240(6) 0.0298(7) 0.0043(5) -0.0007(5) 0.0058(5)
Si3 0.0354(7) 0.0215(6) 0.0358(7) 0.0081(5) 0.0128(6) 0.0140(5)
C24 0.032(3) 0.043(3) 0.034(3) 0.007(2) 0.001(2) 0.015(2)
C25 0.026(2) 0.025(2) 0.037(3) 0.008(2) 0.001(2) 0.0041(19)
C26 0.047(3) 0.033(3) 0.033(3) -0.005(2) -0.007(2) 0.007(2)
C27 0.033(3) 0.047(3) 0.061(4) 0.018(3) 0.010(2) 0.023(2)
C28 0.033(3) 0.021(2) 0.038(3) 0.0104(19) 0.006(2) 0.0112(19)
C29 0.057(3) 0.045(3) 0.044(3) 0.016(2) 0.026(3) 0.032(3)
C30 0.036(2) 0.020(2) 0.016(2) 0.0022(16) -0.0003(18) 0.0006(18)
Si4 0.0402(8) 0.0300(7) 0.0234(7) 0.0075(5) -0.0063(5) 0.0071(6)
Si5 0.0429(8) 0.0327(7) 0.0215(7) 0.0013(5) 0.0100(6) 0.0062(6)
C31 0.047(3) 0.040(3) 0.057(4) 0.009(3) -0.012(3) 0.016(3)
C32 0.034(3) 0.038(3) 0.034(3) 0.001(2) -0.002(2) 0.005(2)
C33 0.071(4) 0.049(3) 0.034(3) 0.020(3) -0.013(3) 0.001(3)
C34 0.032(3) 0.072(4) 0.049(3) -0.010(3) 0.009(2) 0.016(3)
C35 0.047(3) 0.035(3) 0.040(3) 0.001(2) 0.003(2) 0.019(2)
C36 0.115(6) 0.046(3) 0.041(3) 0.007(3) 0.044(4) 0.016(4)
C37 0.017(2) 0.0126(18) 0.020(2) 0.0021(15) -0.0009(16) 0.0015(15)
Si6 0.0231(6) 0.0155(5) 0.0197(6) 0.0050(4) 0.0039(5) 0.0071(4)
Si7 0.0183(6) 0.0164(5) 0.0276(6) 0.0025(5) 0.0027(5) 0.0035(4)
C38 0.031(3) 0.035(3) 0.064(4) 0.024(3) 0.012(2) 0.020(2)
C39 0.045(3) 0.032(2) 0.029(2) 0.014(2) 0.012(2) 0.021(2)
C40 0.058(3) 0.028(2) 0.030(3) -0.001(2) -0.001(2) 0.022(2)
C41 0.022(2) 0.027(2) 0.052(3) 0.001(2) 0.003(2) 0.0085(19)
C42 0.030(3) 0.032(3) 0.044(3) 0.011(2) 0.010(2) 0.005(2)
C43 0.022(2) 0.028(2) 0.040(3) -0.004(2) -0.002(2) 0.0030(19)

loop_
_atom_type_symbol
_atom_type_description
_atom_type_scat_dispersion_real
_atom_type_scat_dispersion_imag
_atom_type_scat_source
C C 0.0033 0.0016 'International Tables Vol C Tables 4.2.6.8 and 6.1.1.4'
H H 0.0000 0.0000 'International Tables Vol C Tables 4.2.6.8 and 6.1.1.4'
B B 0.0013 0.0007 'International Tables Vol C Tables 4.2.6.8 and 6.1.1.4'
O O 0.0106 0.0060 'International Tables Vol C Tables 4.2.6.8 and 6.1.1.4'
Si Si 0.0817 0.0704 'International Tables Vol C Tables 4.2.6.8 and 6.1.1.4'

loop_
_geom_angle_atom_site_label_1
_geom_angle_atom_site_label_2
_geom_angle_atom_site_label_3
_geom_angle
C1 Si1 C8 114.6(2)
C1 Si1 C17 108.78(19)
C8 Si1 C17 111.78(17)
C1 Si1 B1 98.2(2)
C8 Si1 B1 98.97(19)
C17 Si1 B1 124.02(18)
O2 B1 O1 111.0(4)
O2 B1 Si1 132.2(3)
O1 B1 Si1 116.6(3)
B1 O1 C2 107.7(4)
O1 C2 C4 106.3(4)
O1 C2 C5 109.3(4)
C4 C2 C5 110.3(5)
O1 C2 C3 101.6(4)
C4 C2 C3 114.5(5)
C5 C2 C3 114.2(5)
O2 C3 C6 108.8(4)
O2 C3 C7 106.4(4)
C6 C3 C7 110.1(5)
O2 C3 C2 101.1(4)
C6 C3 C2 115.1(5)
C7 C3 C2 114.4(5)
B1 O2 C3 107.7(4)
C9 C8 C13 117.8(4)
C9 C8 Si1 116.7(3)
C13 C8 Si1 125.0(3)
C8 C9 C10 120.9(4)
C8 C9 C14 121.5(4)
C10 C9 C14 117.5(4)
C11 C10 C9 122.6(5)
C10 C11 C12 116.4(4)
C10 C11 C15 121.8(5)
C12 C11 C15 121.8(5)
C11 C12 C13 123.4(5)
C12 C13 C8 118.9(4)
C12 C13 C16 117.2(4)
C8 C13 C16 123.8(4)
C18 C17 C22 116.5(3)
C18 C17 Si1 124.6(3)
C22 C17 Si1 118.8(3)
C19 C18 C17 120.0(3)
C19 C18 C23 116.1(3)
C17 C18 C23 123.9(3)
C20 C19 C18 122.6(4)
C21 C20 C19 116.9(4)
C21 C20 C30 119.7(3)
C19 C20 C30 123.4(4)
C20 C21 C22 123.1(4)
C21 C22 C17 120.9(3)
C21 C22 C37 115.2(3)
C17 C22 C37 123.9(3)
C18 C23 Si2 116.5(3)
C18 C23 Si3 111.2(3)
Si2 C23 Si3 114.5(2)
C24 Si2 C25 108.3(2)
C24 Si2 C26 106.4(2)
C25 Si2 C26 106.8(2)
C24 Si2 C23 113.1(2)
C25 Si2 C23 108.45(19)
C26 Si2 C23 113.5(2)
C28 Si3 C29 109.4(2)
C28 Si3 C27 107.1(2)
C29 Si3 C27 105.8(3)
C28 Si3 C23 110.11(19)
C29 Si3 C23 114.9(2)
C27 Si3 C23 109.2(2)
C20 C30 Si4 112.7(3)
C20 C30 Si5 112.5(3)
Si4 C30 Si5 119.8(2)
C31 Si4 C32 109.0(2)
C31 Si4 C33 109.4(3)
C32 Si4 C33 107.6(2)
C31 Si4 C30 108.2(2)
C32 Si4 C30 113.4(2)
C33 Si4 C30 109.3(2)
C35 Si5 C34 108.9(3)
C35 Si5 C36 107.7(3)
C34 Si5 C36 108.1(3)
C35 Si5 C30 114.2(2)
C34 Si5 C30 108.4(2)
C36 Si5 C30 109.4(2)
C22 C37 Si6 111.4(3)
C22 C37 Si7 110.4(3)
Si6 C37 Si7 117.33(19)
C38 Si6 C40 109.1(2)
C38 Si6 C39 106.2(2)
C40 Si6 C39 107.8(2)
C38 Si6 C37 109.37(19)
C40 Si6 C37 108.68(19)
C39 Si6 C37 115.53(19)
C41 Si7 C43 110.7(2)
C41 Si7 C42 105.6(2)
C43 Si7 C42 106.8(2)
C41 Si7 C37 110.49(19)
C43 Si7 C37 108.14(19)
C42 Si7 C37 115.09(19)

loop_
_geom_bond_atom_site_label_1
_geom_bond_atom_site_label_2
_geom_bond_distance
Si1 C1 1.896(5)
Si1 C8 1.917(4)
Si1 C17 1.921(4)
Si1 B1 2.053(5)
B1 O2 1.354(6)
B1 O1 1.373(6)
O1 C2 1.460(6)
C2 C4 1.495(8)
C2 C5 1.522(7)
C2 C3 1.535(8)
C3 O2 1.460(5)
C3 C6 1.519(7)
C3 C7 1.522(8)
C8 C9 1.395(6)
C8 C13 1.430(6)
C9 C10 1.397(6)
C9 C14 1.497(6)
C10 C11 1.386(7)
C11 C12 1.393(7)
C11 C15 1.522(7)
C12 C13 1.400(7)
C13 C16 1.509(7)
C17 C18 1.422(5)
C17 C22 1.425(5)
C18 C19 1.414(5)
C18 C23 1.514(5)
C19 C20 1.387(5)
C20 C21 1.381(5)
C20 C30 1.515(5)
C21 C22 1.387(5)
C22 C37 1.531(5)
C23 Si2 1.899(4)
C23 Si3 1.904(4)
Si2 C24 1.872(5)
Si2 C25 1.877(5)
Si2 C26 1.891(5)
Si3 C28 1.858(4)
Si3 C29 1.859(5)
Si3 C27 1.889(5)
C30 Si4 1.888(5)
C30 Si5 1.898(5)
Si4 C31 1.861(6)
Si4 C32 1.872(5)
Si4 C33 1.885(5)
Si5 C35 1.855(5)
Si5 C34 1.856(6)
Si5 C36 1.866(6)
C37 Si6 1.903(4)
C37 Si7 1.908(4)
Si6 C38 1.860(5)
Si6 C40 1.862(5)
Si6 C39 1.878(4)
Si7 C41 1.864(5)
Si7 C43 1.870(5)
Si7 C42 1.873(5)

loop_
_geom_torsion_atom_site_label_1
_geom_torsion_atom_site_label_2
_geom_torsion_atom_site_label_3
_geom_torsion_atom_site_label_4
_geom_torsion
C1 Si1 B1 O2 -152.1(5)
C8 Si1 B1 O2 91.3(5)
C17 Si1 B1 O2 -32.8(5)
C1 Si1 B1 O1 34.2(4)
C8 Si1 B1 O1 -82.4(4)
C17 Si1 B1 O1 153.5(3)
O2 B1 O1 C2 6.8(5)
Si1 B1 O1 C2 -178.2(3)
B1 O1 C2 C4 95.7(5)
B1 O1 C2 C5 -145.3(5)
B1 O1 C2 C3 -24.3(5)
O1 C2 C3 O2 31.5(5)
C4 C2 C3 O2 -82.5(5)
C5 C2 C3 O2 149.0(4)
O1 C2 C3 C6 148.6(4)
C4 C2 C3 C6 34.6(6)
C5 C2 C3 C6 -93.9(6)
O1 C2 C3 C7 -82.3(5)
C4 C2 C3 C7 163.7(4)
C5 C2 C3 C7 35.2(6)
O1 B1 O2 C3 15.2(5)
Si1 B1 O2 C3 -158.7(4)
C6 C3 O2 B1 -150.8(5)
C7 C3 O2 B1 90.5(5)
C2 C3 O2 B1 -29.2(5)
C1 Si1 C8 C9 -171.3(3)
C17 Si1 C8 C9 64.4(3)
B1 Si1 C8 C9 -67.9(3)
C1 Si1 C8 C13 0.8(4)
C17 Si1 C8 C13 -123.5(4)
B1 Si1 C8 C13 104.2(4)
C13 C8 C9 C10 3.0(6)
Si1 C8 C9 C10 175.7(3)
C13 C8 C9 C14 179.1(4)
Si1 C8 C9 C14 -8.1(5)
C8 C9 C10 C11 -0.6(7)
C14 C9 C10 C11 -176.9(4)
C9 C10 C11 C12 -1.0(7)
C9 C10 C11 C15 179.9(4)
C10 C11 C12 C13 0.3(7)
C15 C11 C12 C13 179.4(4)
C11 C12 C13 C8 2.0(7)
C11 C12 C13 C16 -177.2(4)
C9 C8 C13 C12 -3.6(6)
Si1 C8 C13 C12 -175.7(3)
C9 C8 C13 C16 175.6(4)
Si1 C8 C13 C16 3.5(6)
C1 Si1 C17 C18 114.0(3)
C8 Si1 C17 C18 -118.5(3)
B1 Si1 C17 C18 -0.3(4)
C1 Si1 C17 C22 -63.3(3)
C8 Si1 C17 C22 64.2(3)
B1 Si1 C17 C22 -177.6(3)
C22 C17 C18 C19 -0.3(5)
Si1 C17 C18 C19 -177.7(3)
C22 C17 C18 C23 179.7(3)
Si1 C17 C18 C23 2.2(5)
C17 C18 C19 C20 0.5(6)
C23 C18 C19 C20 -179.5(3)
C18 C19 C20 C21 0.0(6)
C18 C19 C20 C30 179.4(4)
C19 C20 C21 C22 -0.6(6)
C30 C20 C21 C22 180.0(4)
C20 C21 C22 C17 0.8(6)
C20 C21 C22 C37 179.9(3)
C18 C17 C22 C21 -0.3(5)
Si1 C17 C22 C21 177.3(3)
C18 C17 C22 C37 -179.4(3)
Si1 C17 C22 C37 -1.8(5)
C19 C18 C23 Si2 -53.0(4)
C17 C18 C23 Si2 127.0(3)
C19 C18 C23 Si3 80.5(4)
C17 C18 C23 Si3 -99.4(4)
C18 C23 Si2 C24 -25.5(4)
Si3 C23 Si2 C24 -157.6(2)
C18 C23 Si2 C25 -145.6(3)
Si3 C23 Si2 C25 82.3(2)
C18 C23 Si2 C26 95.8(3)
Si3 C23 Si2 C26 -36.2(3)
C18 C23 Si3 C28 174.1(3)
Si2 C23 Si3 C28 -51.3(3)
C18 C23 Si3 C29 -61.9(3)
Si2 C23 Si3 C29 72.7(3)
C18 C23 Si3 C27 56.7(3)
Si2 C23 Si3 C27 -168.7(2)
C21 C20 C30 Si4 -109.3(4)
C19 C20 C30 Si4 71.3(4)
C21 C20 C30 Si5 111.5(4)
C19 C20 C30 Si5 -67.9(5)
C20 C30 Si4 C31 47.5(4)
Si5 C30 Si4 C31 -176.6(3)
C20 C30 Si4 C32 -73.5(3)
Si5 C30 Si4 C32 62.4(3)
C20 C30 Si4 C33 166.5(3)
Si5 C30 Si4 C33 -57.7(3)
C20 C30 Si5 C35 86.4(3)
Si4 C30 Si5 C35 -49.6(3)
C20 C30 Si5 C34 -35.2(4)
Si4 C30 Si5 C34 -171.1(3)
C20 C30 Si5 C36 -152.8(3)
Si4 C30 Si5 C36 71.2(3)
C21 C22 C37 Si6 64.7(4)
C17 C22 C37 Si6 -116.2(3)
C21 C22 C37 Si7 -67.5(4)
C17 C22 C37 Si7 111.6(3)
C22 C37 Si6 C38 44.6(3)
Si7 C37 Si6 C38 173.2(2)
C22 C37 Si6 C40 163.6(3)
Si7 C37 Si6 C40 -67.8(3)
C22 C37 Si6 C39 -75.1(3)
Si7 C37 Si6 C39 53.5(3)
C22 C37 Si7 C41 -30.5(3)
Si6 C37 Si7 C41 -159.5(2)
C22 C37 Si7 C43 -151.8(3)
Si6 C37 Si7 C43 79.2(3)
C22 C37 Si7 C42 89.0(3)
Si6 C37 Si7 C42 -40.1(3)

loop_
_cod_related_entry_id
_cod_related_entry_database
_cod_related_entry_code
1 ChemSpider 21119005
